data_4122902
loop_
_publ_author_name
'vom Stein, Thorsten'
'Meuresch, Markus'
'Limper, Dominik'
'Schmitz, Marc'
'H\"olscher, Markus'
'Coetzee, Jacorien'
'Cole-Hamilton, David J'
'Klankermayer, J\"urgen'
'Leitner, Walter'

_publ_section_title
;
 Highly versatile catalytic hydrogenation of carboxylic and carbonic acid
 derivatives using a Ru-triphos complex: molecular control over
 selectivity and substrate scope.
;
_journal_issue 38
_journal_name_full 'Journal of the American Chemical Society'
_journal_page_first 13217
_journal_page_last 13225
_journal_paper_doi 10.1021/ja506023f
_journal_volume 136
_journal_year 2014
_chemical_formula_moiety 'C45 H43 P3 Ru'
_chemical_formula_sum 'C45 H43 P3 Ru'
_chemical_formula_weight 777.77
_chemical_name_systematic
;
 ?
;
_space_group_crystal_system monoclinic
_space_group_IT_number 14
_space_group_name_Hall '-P 2ybc'
_space_group_name_H-M_alt 'P 1 21/c 1'
_symmetry_space_group_name_Hall '-P 2ybc'
_symmetry_space_group_name_H-M 'P 1 21/c 1'
_atom_sites_solution_hydrogens geom
_atom_sites_solution_primary direct
_audit_creation_method SHELXL-2013
_cell_angle_alpha 90
_cell_angle_beta 100.078(4)
_cell_angle_gamma 90
_cell_formula_units_Z 4
_cell_length_a 20.291(3)
_cell_length_b 10.2096(16)
_cell_length_c 17.982(3)
_cell_measurement_temperature 100(2)
_cell_volume 3667.7(10)
_computing_cell_refinement 'Bruker SAINT'
_computing_data_collection 'Bruker SMART'
_computing_data_reduction 'Bruker SAINT'
_computing_structure_refinement 'SHELXL-2013 (Sheldrick, 2013)'
_computing_structure_solution SHELXS-97
_diffrn_ambient_temperature 100(2)
_diffrn_measured_fraction_theta_full 1.000
_diffrn_measured_fraction_theta_max 0.989
_diffrn_measurement_device_type 'CCD area detector'
_diffrn_measurement_method 'omega scans'
_diffrn_radiation_type MoK\a
_diffrn_radiation_wavelength 0.71073
_diffrn_reflns_av_R_equivalents 0.1042
_diffrn_reflns_av_unetI/netI 0.0990
_diffrn_reflns_Laue_measured_fraction_full 1.000
_diffrn_reflns_Laue_measured_fraction_max 0.989
_diffrn_reflns_limit_h_max 25
_diffrn_reflns_limit_h_min -25
_diffrn_reflns_limit_k_max 12
_diffrn_reflns_limit_k_min -12
_diffrn_reflns_limit_l_max 22
_diffrn_reflns_limit_l_min -22
_diffrn_reflns_number 30519
_diffrn_reflns_point_group_measured_fraction_full 1.000
_diffrn_reflns_point_group_measured_fraction_max 0.989
_diffrn_reflns_theta_full 25.242
_diffrn_reflns_theta_max 26.421
_diffrn_reflns_theta_min 1.019
_exptl_absorpt_coefficient_mu 0.590
_exptl_absorpt_correction_T_max 0.7454
_exptl_absorpt_correction_T_min 0.6606
_exptl_absorpt_correction_type multi-scan
_exptl_absorpt_process_details SADABS
_exptl_crystal_density_diffrn 1.409
_exptl_crystal_F_000 1608
_exptl_crystal_size_max 0.070
_exptl_crystal_size_mid 0.040
_exptl_crystal_size_min 0.030
_refine_diff_density_max 0.924
_refine_diff_density_min -0.701
_refine_diff_density_rms 0.116
_refine_ls_extinction_method none
_refine_ls_goodness_of_fit_ref 1.030
_refine_ls_hydrogen_treatment constr
_refine_ls_matrix_type full
_refine_ls_number_parameters 443
_refine_ls_number_reflns 7444
_refine_ls_number_restraints 0
_refine_ls_restrained_S_all 1.030
_refine_ls_R_factor_all 0.1051
_refine_ls_R_factor_gt 0.0641
_refine_ls_shift/su_max 0.000
_refine_ls_shift/su_mean 0.000
_refine_ls_structure_factor_coef Fsqd
_refine_ls_weighting_details
;
 w=1/[\s^2^(Fo^2^)+(0.0409P)^2^+9.4653P]
 where P=(Fo^2^+2Fc^2^)/3
;
_refine_ls_weighting_scheme calc
_refine_ls_wR_factor_gt 0.1246
_refine_ls_wR_factor_ref 0.1410
_reflns_Friedel_coverage 0.000
_reflns_number_gt 5177
_reflns_number_total 7444
_reflns_threshold_expression 'I > 2\s(I)'
_cod_data_source_file ja506023f_si_002.cif
_cod_data_source_block s
_cod_database_code 4122902
_shelx_space_group_comment
;
The symmetry employed for this shelxl refinement is uniquely defined
by the following loop, which should always be used as a source of
symmetry information in preference to the above space-group names.
They are only intended as comments.
;
_shelx_estimated_absorpt_t_min 0.960
_shelx_estimated_absorpt_t_max 0.983
_shelxl_version_number 2013-2

loop_
_space_group_symop_operation_xyz
'x, y, z'
'-x, y+1/2, -z+1/2'
'-x, -y, -z'
'x, -y-1/2, z-1/2'

loop_
_atom_site_label
_atom_site_type_symbol
_atom_site_fract_x
_atom_site_fract_y
_atom_site_fract_z
_atom_site_U_iso_or_equiv
_atom_site_adp_type
_atom_site_occupancy
_atom_site_site_symmetry_order
_atom_site_calc_flag
_atom_site_refinement_flags_posn
_atom_site_refinement_flags_adp
Ru1 Ru 0.27166(2) 0.39090(4) 0.24484(2) 0.01874(12) Uani 1 1 d . .
P1 P 0.26195(7) 0.16782(13) 0.24476(8) 0.0195(3) Uani 1 1 d . .
P3 P 0.30085(7) 0.37520(14) 0.12811(8) 0.0197(3) Uani 1 1 d . .
P5 P 0.16232(7) 0.40310(13) 0.19009(8) 0.0193(3) Uani 1 1 d . .
C1 C 0.2707(3) 0.4388(6) 0.3663(3) 0.0309(14) Uani 1 1 d . .
H1 H 0.2514 0.4236 0.4100 0.037 Uiso 1 1 calc R U
C2 C 0.2914(3) 0.6023(6) 0.2760(3) 0.0336(14) Uani 1 1 d . .
H2A H 0.3233 0.6502 0.2500 0.040 Uiso 1 1 calc R U
H2B H 0.2531 0.6555 0.2859 0.040 Uiso 1 1 calc R U
C3 C 0.3728(3) 0.4293(6) 0.3140(3) 0.0338(15) Uani 1 1 d . .
H3A H 0.3917 0.3611 0.3508 0.041 Uiso 1 1 calc R U
H3B H 0.4062 0.4737 0.2887 0.041 Uiso 1 1 calc R U
C4 C 0.3189(3) 0.5079(6) 0.3324(3) 0.0319(15) Uani 1 1 d . .
C5 C 0.1351(3) 0.2603(5) 0.1292(3) 0.0220(12) Uani 1 1 d . .
H5A H 0.1167 0.1936 0.1599 0.026 Uiso 1 1 calc R U
H5B H 0.0984 0.2884 0.0887 0.026 Uiso 1 1 calc R U
C6 C 0.2348(3) 0.1031(5) 0.1484(3) 0.0232(12) Uani 1 1 d . .
H6 H 0.2474 0.0183 0.1341 0.028 Uiso 1 1 calc R U
C7 C 0.1904(3) 0.1952(5) 0.0922(3) 0.0208(12) Uani 1 1 d . .
C8 C 0.1555(3) 0.1115(5) 0.0261(3) 0.0243(12) Uani 1 1 d . .
H8A H 0.1303 0.1683 -0.0126 0.036 Uiso 1 1 calc R U
H8B H 0.1248 0.0499 0.0443 0.036 Uiso 1 1 calc R U
H8C H 0.1892 0.0625 0.0045 0.036 Uiso 1 1 calc R U
C9 C 0.2327(3) 0.3001(5) 0.0597(3) 0.0189(11) Uani 1 1 d . .
H9A H 0.2023 0.3706 0.0367 0.023 Uiso 1 1 calc R U
H9B H 0.2525 0.2594 0.0187 0.023 Uiso 1 1 calc R U
C10 C 0.2023(3) 0.0883(5) 0.2969(3) 0.0212(12) Uani 1 1 d . .
C11 C 0.1943(3) -0.0476(6) 0.2944(3) 0.0275(13) Uani 1 1 d . .
H11 H 0.2183 -0.0986 0.2638 0.033 Uiso 1 1 calc R U
C12 C 0.1519(3) -0.1088(6) 0.3360(3) 0.0310(13) Uani 1 1 d . .
H12 H 0.1471 -0.2014 0.3338 0.037 Uiso 1 1 calc R U
C13 C 0.1165(3) -0.0370(6) 0.3804(3) 0.0309(14) Uani 1 1 d . .
H13 H 0.0872 -0.0792 0.4086 0.037 Uiso 1 1 calc R U
C14 C 0.1243(3) 0.0977(6) 0.3834(3) 0.0252(12) Uani 1 1 d . .
H14 H 0.0995 0.1482 0.4134 0.030 Uiso 1 1 calc R U
C15 C 0.1680(3) 0.1599(5) 0.3430(3) 0.0230(12) Uani 1 1 d . .
H15 H 0.1741 0.2520 0.3471 0.028 Uiso 1 1 calc R U
C16 C 0.3342(3) 0.0646(5) 0.2835(3) 0.0226(12) Uani 1 1 d . .
C17 C 0.3656(3) 0.0966(6) 0.3566(3) 0.0314(14) Uani 1 1 d . .
H17 H 0.3488 0.1674 0.3820 0.038 Uiso 1 1 calc R U
C18 C 0.4210(3) 0.0274(6) 0.3929(4) 0.0364(15) Uani 1 1 d . .
H18 H 0.4417 0.0504 0.4428 0.044 Uiso 1 1 calc R U
C19 C 0.4458(3) -0.0760(6) 0.3555(3) 0.0323(14) Uani 1 1 d . .
H19 H 0.4840 -0.1235 0.3793 0.039 Uiso 1 1 calc R U
C20 C 0.4145(3) -0.1083(6) 0.2841(3) 0.0314(13) Uani 1 1 d . .
H20 H 0.4316 -0.1788 0.2588 0.038 Uiso 1 1 calc R U
C21 C 0.3584(3) -0.0412(5) 0.2476(3) 0.0264(13) Uani 1 1 d . .
H21 H 0.3369 -0.0673 0.1986 0.032 Uiso 1 1 calc R U
C22 C 0.0963(3) 0.4182(5) 0.2475(3) 0.0228(12) Uani 1 1 d . .
C23 C 0.0995(3) 0.5294(6) 0.2927(3) 0.0292(13) Uani 1 1 d . .
H23 H 0.1340 0.5917 0.2913 0.035 Uiso 1 1 calc R U
C24 C 0.0536(3) 0.5509(6) 0.3397(4) 0.0358(15) Uani 1 1 d . .
H24 H 0.0571 0.6274 0.3702 0.043 Uiso 1 1 calc R U
C25 C 0.0029(3) 0.4630(6) 0.3428(3) 0.0343(15) Uani 1 1 d . .
H25 H -0.0292 0.4789 0.3745 0.041 Uiso 1 1 calc R U
C26 C -0.0007(3) 0.3512(6) 0.2990(3) 0.0313(14) Uani 1 1 d . .
H26 H -0.0352 0.2890 0.3010 0.038 Uiso 1 1 calc R U
C27 C 0.0456(3) 0.3291(6) 0.2522(3) 0.0257(12) Uani 1 1 d . .
H27 H 0.0426 0.2513 0.2227 0.031 Uiso 1 1 calc R U
C28 C 0.1335(3) 0.5421(5) 0.1264(3) 0.0213(12) Uani 1 1 d . .
C29 C 0.1778(3) 0.6422(5) 0.1157(3) 0.0241(12) Uani 1 1 d . .
H29 H 0.2233 0.6374 0.1395 0.029 Uiso 1 1 calc R U
C30 C 0.1553(3) 0.7487(5) 0.0704(3) 0.0278(13) Uani 1 1 d . .
H30 H 0.1858 0.8160 0.0630 0.033 Uiso 1 1 calc R U
C31 C 0.0889(3) 0.7580(5) 0.0357(3) 0.0291(14) Uani 1 1 d . .
H31 H 0.0738 0.8315 0.0050 0.035 Uiso 1 1 calc R U
C32 C 0.0445(3) 0.6589(6) 0.0463(3) 0.0270(13) Uani 1 1 d . .
H32 H -0.0011 0.6640 0.0225 0.032 Uiso 1 1 calc R U
C33 C 0.0669(3) 0.5528(5) 0.0916(3) 0.0222(12) Uani 1 1 d . .
H33 H 0.0362 0.4859 0.0990 0.027 Uiso 1 1 calc R U
C34 C 0.3730(3) 0.2709(5) 0.1165(3) 0.0219(12) Uani 1 1 d . .
C35 C 0.4163(3) 0.2227(6) 0.1781(3) 0.0259(13) Uani 1 1 d . .
H35 H 0.4101 0.2464 0.2275 0.031 Uiso 1 1 calc R U
C36 C 0.4685(3) 0.1404(5) 0.1692(3) 0.0311(14) Uani 1 1 d . .
H36 H 0.4969 0.1056 0.2124 0.037 Uiso 1 1 calc R U
C37 C 0.4794(3) 0.1089(6) 0.0980(3) 0.0347(14) Uani 1 1 d . .
H37 H 0.5149 0.0515 0.0919 0.042 Uiso 1 1 calc R U
C38 C 0.4388(3) 0.1607(6) 0.0354(4) 0.0366(15) Uani 1 1 d . .
H38 H 0.4471 0.1418 -0.0138 0.044 Uiso 1 1 calc R U
C39 C 0.3857(3) 0.2408(6) 0.0451(3) 0.0300(14) Uani 1 1 d . .
H39 H 0.3574 0.2757 0.0019 0.036 Uiso 1 1 calc R U
C40 C 0.3236(3) 0.5210(5) 0.0778(3) 0.0236(12) Uani 1 1 d . .
C41 C 0.3793(3) 0.5913(6) 0.1141(3) 0.0343(15) Uani 1 1 d . .
H41 H 0.4037 0.5609 0.1609 0.041 Uiso 1 1 calc R U
C42 C 0.3993(3) 0.7060(7) 0.0818(4) 0.0443(18) Uani 1 1 d . .
H42 H 0.4368 0.7539 0.1070 0.053 Uiso 1 1 calc R U
C43 C 0.3647(4) 0.7498(6) 0.0137(4) 0.0441(18) Uani 1 1 d . .
H43 H 0.3777 0.8289 -0.0075 0.053 Uiso 1 1 calc R U
C44 C 0.3110(3) 0.6780(6) -0.0240(4) 0.0397(16) Uani 1 1 d . .
H44 H 0.2883 0.7057 -0.0722 0.048 Uiso 1 1 calc R U
C45 C 0.2906(3) 0.5657(6) 0.0089(3) 0.0308(14) Uani 1 1 d . .
H45 H 0.2530 0.5185 -0.0165 0.037 Uiso 1 1 calc R U

loop_
_atom_site_aniso_label
_atom_site_aniso_U_11
_atom_site_aniso_U_22
_atom_site_aniso_U_33
_atom_site_aniso_U_23
_atom_site_aniso_U_13
_atom_site_aniso_U_12
Ru1 0.0243(2) 0.0161(2) 0.0151(2) -0.00151(18) 0.00156(16) -0.00296(19)
P1 0.0240(7) 0.0180(7) 0.0162(7) 0.0002(6) 0.0026(6) 0.0004(6)
P3 0.0222(7) 0.0189(7) 0.0176(7) 0.0012(6) 0.0017(5) -0.0020(6)
P5 0.0255(7) 0.0138(7) 0.0186(7) 0.0001(5) 0.0038(6) -0.0017(6)
C1 0.041(4) 0.033(3) 0.020(3) -0.009(3) 0.007(3) -0.013(3)
C2 0.042(4) 0.025(3) 0.033(3) -0.006(3) 0.006(3) -0.008(3)
C3 0.034(3) 0.037(4) 0.028(3) -0.005(3) -0.002(3) -0.009(3)
C4 0.046(4) 0.029(3) 0.019(3) -0.012(2) 0.002(3) -0.008(3)
C5 0.023(3) 0.019(3) 0.023(3) 0.001(2) 0.001(2) -0.003(2)
C6 0.035(3) 0.014(3) 0.020(3) -0.002(2) 0.001(2) 0.005(2)
C7 0.028(3) 0.016(3) 0.019(3) -0.001(2) 0.003(2) -0.004(2)
C8 0.035(3) 0.020(3) 0.016(3) 0.003(2) 0.002(2) -0.002(3)
C9 0.026(3) 0.020(3) 0.012(3) 0.005(2) 0.005(2) -0.001(2)
C10 0.025(3) 0.022(3) 0.015(3) -0.002(2) 0.000(2) -0.001(2)
C11 0.034(3) 0.022(3) 0.029(3) -0.003(2) 0.012(3) -0.002(3)
C12 0.039(3) 0.019(3) 0.037(3) -0.002(3) 0.012(3) -0.004(3)
C13 0.034(3) 0.036(4) 0.023(3) 0.005(3) 0.005(3) -0.009(3)
C14 0.025(3) 0.031(3) 0.020(3) -0.003(2) 0.005(2) -0.002(3)
C15 0.031(3) 0.021(3) 0.017(3) 0.001(2) 0.002(2) 0.000(2)
C16 0.026(3) 0.022(3) 0.021(3) 0.007(2) 0.006(2) -0.002(2)
C17 0.037(3) 0.032(3) 0.024(3) -0.003(3) 0.003(3) 0.011(3)
C18 0.037(4) 0.042(4) 0.027(3) -0.008(3) -0.003(3) 0.010(3)
C19 0.031(3) 0.031(4) 0.032(3) 0.006(3) 0.001(3) 0.013(3)
C20 0.036(3) 0.024(3) 0.033(3) -0.003(3) 0.004(3) 0.010(3)
C21 0.031(3) 0.026(3) 0.021(3) -0.002(2) 0.001(2) 0.003(3)
C22 0.025(3) 0.021(3) 0.023(3) 0.005(2) 0.007(2) 0.004(2)
C23 0.037(3) 0.026(3) 0.027(3) 0.000(2) 0.013(3) -0.002(3)
C24 0.056(4) 0.025(3) 0.030(4) -0.001(3) 0.019(3) 0.007(3)
C25 0.045(4) 0.035(4) 0.027(3) 0.004(3) 0.017(3) 0.009(3)
C26 0.030(3) 0.033(3) 0.033(3) 0.012(3) 0.009(3) 0.001(3)
C27 0.028(3) 0.027(3) 0.023(3) 0.002(2) 0.007(2) 0.002(2)
C28 0.031(3) 0.018(3) 0.016(3) 0.000(2) 0.008(2) 0.004(2)
C29 0.031(3) 0.015(3) 0.027(3) -0.002(2) 0.007(2) 0.003(2)
C30 0.042(4) 0.013(3) 0.030(3) -0.003(2) 0.011(3) -0.005(2)
C31 0.048(4) 0.020(3) 0.019(3) -0.006(2) 0.005(3) 0.008(3)
C32 0.032(3) 0.029(3) 0.022(3) -0.001(2) 0.009(2) 0.008(3)
C33 0.031(3) 0.020(3) 0.016(3) 0.001(2) 0.007(2) -0.002(2)
C34 0.019(3) 0.023(3) 0.022(3) 0.001(2) 0.000(2) -0.005(2)
C35 0.027(3) 0.030(3) 0.020(3) -0.001(2) 0.003(2) -0.003(3)
C36 0.031(3) 0.027(3) 0.033(3) 0.008(3) -0.001(3) 0.001(3)
C37 0.034(3) 0.034(3) 0.036(4) -0.008(3) 0.009(3) 0.008(3)
C38 0.035(4) 0.046(4) 0.030(3) -0.014(3) 0.009(3) 0.004(3)
C39 0.032(3) 0.037(4) 0.022(3) 0.001(3) 0.008(3) 0.005(3)
C40 0.025(3) 0.021(3) 0.026(3) 0.001(2) 0.007(2) -0.003(2)
C41 0.045(4) 0.030(3) 0.027(3) 0.007(3) 0.002(3) -0.014(3)
C42 0.050(4) 0.042(4) 0.041(4) 0.002(3) 0.006(3) -0.026(3)
C43 0.057(5) 0.032(4) 0.046(4) 0.008(3) 0.017(4) -0.012(3)
C44 0.047(4) 0.037(4) 0.035(4) 0.015(3) 0.008(3) -0.008(3)
C45 0.030(3) 0.029(3) 0.032(3) 0.007(3) 0.002(3) -0.006(3)

loop_
_atom_type_symbol
_atom_type_description
_atom_type_scat_dispersion_real
_atom_type_scat_dispersion_imag
_atom_type_scat_source
C C 0.0033 0.0016 'International Tables Vol C Tables 4.2.6.8 and 6.1.1.4'
H H 0.0000 0.0000 'International Tables Vol C Tables 4.2.6.8 and 6.1.1.4'
P P 0.1023 0.0942 'International Tables Vol C Tables 4.2.6.8 and 6.1.1.4'
Ru Ru -1.2594 0.8363 'International Tables Vol C Tables 4.2.6.8 and 6.1.1.4'

loop_
_geom_angle_atom_site_label_1
_geom_angle_atom_site_label_2
_geom_angle_atom_site_label_3
_geom_angle
C4 Ru1 C3 38.8(2)
C4 Ru1 C1 38.3(2)
C3 Ru1 C1 65.4(2)
C4 Ru1 C2 38.7(2)
C3 Ru1 C2 65.6(2)
C1 Ru1 C2 65.1(2)
C4 Ru1 P5 125.81(18)
C3 Ru1 P5 164.37(16)
C1 Ru1 P5 103.66(16)
C2 Ru1 P5 100.01(17)
C4 Ru1 P3 125.39(18)
C3 Ru1 P3 99.37(16)
C1 Ru1 P3 163.46(15)
C2 Ru1 P3 103.44(16)
P5 Ru1 P3 89.78(5)
C4 Ru1 P1 127.07(18)
C3 Ru1 P1 104.19(17)
C1 Ru1 P1 101.69(16)
C2 Ru1 P1 165.53(16)
P5 Ru1 P1 88.66(5)
P3 Ru1 P1 88.03(5)
C16 P1 C10 96.1(2)
C16 P1 C6 103.7(2)
C10 P1 C6 101.8(2)
C16 P1 Ru1 120.49(18)
C10 P1 Ru1 120.17(18)
C6 P1 Ru1 111.63(18)
C40 P3 C9 103.3(2)
C40 P3 C34 97.9(2)
C9 P3 C34 101.6(2)
C40 P3 Ru1 121.48(19)
C9 P3 Ru1 110.89(17)
C34 P3 Ru1 118.76(18)
C22 P5 C5 103.2(2)
C22 P5 C28 95.8(2)
C5 P5 C28 102.1(2)
C22 P5 Ru1 121.02(18)
C5 P5 Ru1 112.44(18)
C28 P5 Ru1 119.28(19)
C4 C1 Ru1 64.4(3)
C4 C1 H1 147.8
Ru1 C1 H1 147.8
C4 C2 Ru1 64.1(3)
C4 C2 H2A 117.3
Ru1 C2 H2A 117.3
C4 C2 H2B 117.3
Ru1 C2 H2B 117.3
H2A C2 H2B 114.4
C4 C3 Ru1 64.3(3)
C4 C3 H3A 117.3
Ru1 C3 H3A 117.3
C4 C3 H3B 117.3
Ru1 C3 H3B 117.3
H3A C3 H3B 114.4
C1 C4 C2 115.0(6)
C1 C4 C3 115.3(5)
C2 C4 C3 115.2(6)
C1 C4 Ru1 77.2(3)
C2 C4 Ru1 77.3(3)
C3 C4 Ru1 76.9(3)
C7 C5 P5 115.4(4)
C7 C5 H5A 108.4
P5 C5 H5A 108.4
C7 C5 H5B 108.4
P5 C5 H5B 108.4
H5A C5 H5B 107.5
C7 C6 P1 116.0(4)
C7 C6 H6 122.0
P1 C6 H6 122.0
C8 C7 C6 107.6(4)
C8 C7 C9 107.7(4)
C6 C7 C9 111.6(4)
C8 C7 C5 107.6(4)
C6 C7 C5 111.3(4)
C9 C7 C5 110.9(4)
C7 C8 H8A 109.5
C7 C8 H8B 109.5
H8A C8 H8B 109.5
C7 C8 H8C 109.5
H8A C8 H8C 109.5
H8B C8 H8C 109.5
C7 C9 P3 115.8(3)
C7 C9 H9A 108.3
P3 C9 H9A 108.3
C7 C9 H9B 108.3
P3 C9 H9B 108.3
H9A C9 H9B 107.4
C15 C10 C11 118.4(5)
C15 C10 P1 121.1(4)
C11 C10 P1 120.3(4)
C12 C11 C10 120.8(5)
C12 C11 H11 119.6
C10 C11 H11 119.6
C13 C12 C11 120.6(6)
C13 C12 H12 119.7
C11 C12 H12 119.7
C12 C13 C14 119.1(5)
C12 C13 H13 120.5
C14 C13 H13 120.5
C13 C14 C15 120.7(5)
C13 C14 H14 119.7
C15 C14 H14 119.7
C10 C15 C14 120.4(5)
C10 C15 H15 119.8
C14 C15 H15 119.8
C21 C16 C17 118.5(5)
C21 C16 P1 126.3(4)
C17 C16 P1 115.2(4)
C18 C17 C16 121.5(5)
C18 C17 H17 119.2
C16 C17 H17 119.2
C17 C18 C19 119.3(6)
C17 C18 H18 120.4
C19 C18 H18 120.4
C20 C19 C18 119.2(5)
C20 C19 H19 120.4
C18 C19 H19 120.4
C19 C20 C21 122.1(5)
C19 C20 H20 119.0
C21 C20 H20 119.0
C20 C21 C16 119.4(5)
C20 C21 H21 120.3
C16 C21 H21 120.3
C27 C22 C23 117.3(5)
C27 C22 P5 127.0(4)
C23 C22 P5 115.7(4)
C24 C23 C22 121.4(6)
C24 C23 H23 119.3
C22 C23 H23 119.3
C25 C24 C23 120.8(6)
C25 C24 H24 119.6
C23 C24 H24 119.6
C24 C25 C26 118.7(6)
C24 C25 H25 120.6
C26 C25 H25 120.6
C25 C26 C27 120.5(6)
C25 C26 H26 119.8
C27 C26 H26 119.8
C26 C27 C22 121.3(6)
C26 C27 H27 119.4
C22 C27 H27 119.4
C33 C28 C29 118.6(5)
C33 C28 P5 121.0(4)
C29 C28 P5 120.3(4)
C30 C29 C28 120.1(5)
C30 C29 H29 120.0
C28 C29 H29 120.0
C31 C30 C29 120.8(5)
C31 C30 H30 119.6
C29 C30 H30 119.6
C30 C31 C32 119.4(5)
C30 C31 H31 120.3
C32 C31 H31 120.3
C33 C32 C31 119.7(5)
C33 C32 H32 120.1
C31 C32 H32 120.1
C32 C33 C28 121.4(5)
C32 C33 H33 119.3
C28 C33 H33 119.3
C35 C34 C39 118.1(5)
C35 C34 P3 121.3(4)
C39 C34 P3 120.6(4)
C34 C35 C36 121.1(5)
C34 C35 H35 119.5
C36 C35 H35 119.5
C37 C36 C35 120.0(6)
C37 C36 H36 120.0
C35 C36 H36 120.0
C36 C37 C38 120.0(6)
C36 C37 H37 120.0
C38 C37 H37 120.0
C37 C38 C39 119.4(6)
C37 C38 H38 120.3
C39 C38 H38 120.3
C38 C39 C34 121.3(6)
C38 C39 H39 119.4
C34 C39 H39 119.4
C45 C40 C41 118.3(5)
C45 C40 P3 125.8(4)
C41 C40 P3 115.9(4)
C42 C41 C40 120.3(6)
C42 C41 H41 119.8
C40 C41 H41 119.8
C43 C42 C41 120.2(6)
C43 C42 H42 119.9
C41 C42 H42 119.9
C42 C43 C44 119.9(6)
C42 C43 H43 120.1
C44 C43 H43 120.1
C45 C44 C43 119.7(6)
C45 C44 H44 120.2
C43 C44 H44 120.2
C40 C45 C44 121.6(6)
C40 C45 H45 119.2
C44 C45 H45 119.2

loop_
_geom_bond_atom_site_label_1
_geom_bond_atom_site_label_2
_geom_bond_distance
Ru1 C4 2.073(6)
Ru1 C3 2.240(6)
Ru1 C1 2.241(6)
Ru1 C2 2.249(6)
Ru1 P5 2.2679(15)
Ru1 P3 2.2842(15)
Ru1 P1 2.2861(15)
P1 C16 1.840(6)
P1 C10 1.843(5)
P1 C6 1.847(5)
P3 C40 1.842(6)
P3 C9 1.849(5)
P3 C34 1.852(6)
P5 C22 1.834(6)
P5 C5 1.848(5)
P5 C28 1.853(5)
C1 C4 1.426(8)
C1 H1 0.9500
C2 C4 1.440(8)
C2 H2A 0.9900
C2 H2B 0.9900
C3 C4 1.442(8)
C3 H3A 0.9900
C3 H3B 0.9900
C5 C7 1.550(7)
C5 H5A 0.9900
C5 H5B 0.9900
C6 C7 1.549(7)
C6 H6 0.9500
C7 C8 1.533(7)
C7 C9 1.549(7)
C8 H8A 0.9800
C8 H8B 0.9800
C8 H8C 0.9800
C9 H9A 0.9900
C9 H9B 0.9900
C10 C15 1.382(7)
C10 C11 1.397(7)
C11 C12 1.385(8)
C11 H11 0.9500
C12 C13 1.376(8)
C12 H12 0.9500
C13 C14 1.383(8)
C13 H13 0.9500
C14 C15 1.395(7)
C14 H14 0.9500
C15 H15 0.9500
C16 C21 1.392(8)
C16 C17 1.395(8)
C17 C18 1.391(8)
C17 H17 0.9500
C18 C19 1.393(8)
C18 H18 0.9500
C19 C20 1.370(8)
C19 H19 0.9500
C20 C21 1.391(8)
C20 H20 0.9500
C21 H21 0.9500
C22 C27 1.388(7)
C22 C23 1.392(8)
C23 C24 1.380(8)
C23 H23 0.9500
C24 C25 1.375(9)
C24 H24 0.9500
C25 C26 1.382(9)
C25 H25 0.9500
C26 C27 1.387(8)
C26 H26 0.9500
C27 H27 0.9500
C28 C33 1.390(8)
C28 C29 1.395(7)
C29 C30 1.388(7)
C29 H29 0.9500
C30 C31 1.385(8)
C30 H30 0.9500
C31 C32 1.390(8)
C31 H31 0.9500
C32 C33 1.383(7)
C32 H32 0.9500
C33 H33 0.9500
C34 C35 1.378(7)
C34 C39 1.388(8)
C35 C36 1.384(8)
C35 H35 0.9500
C36 C37 1.376(8)
C36 H36 0.9500
C37 C38 1.378(9)
C37 H37 0.9500
C38 C39 1.388(8)
C38 H38 0.9500
C39 H39 0.9500
C40 C45 1.379(8)
C40 C41 1.401(8)
C41 C42 1.397(8)
C41 H41 0.9500
C42 C43 1.375(10)
C42 H42 0.9500
C43 C44 1.388(9)
C43 H43 0.9500
C44 C45 1.387(8)
C44 H44 0.9500
C45 H45 0.9500

loop_
_geom_torsion_atom_site_label_1
_geom_torsion_atom_site_label_2
_geom_torsion_atom_site_label_3
_geom_torsion_atom_site_label_4
_geom_torsion
Ru1 C1 C4 C2 69.2(4)
Ru1 C1 C4 C3 -68.6(4)
Ru1 C2 C4 C1 -69.2(4)
Ru1 C2 C4 C3 68.7(4)
Ru1 C3 C4 C1 68.8(4)
Ru1 C3 C4 C2 -68.9(4)
C22 P5 C5 C7 -161.5(4)
C28 P5 C5 C7 99.6(4)
Ru1 P5 C5 C7 -29.4(4)
C16 P1 C6 C7 -160.9(4)
C10 P1 C6 C7 99.8(4)
Ru1 P1 C6 C7 -29.6(4)
P1 C6 C7 C8 -162.2(4)
P1 C6 C7 C9 79.8(5)
P1 C6 C7 C5 -44.6(5)
P5 C5 C7 C8 -162.0(4)
P5 C5 C7 C6 80.3(5)
P5 C5 C7 C9 -44.5(5)
C8 C7 C9 P3 -159.8(4)
C6 C7 C9 P3 -41.8(5)
C5 C7 C9 P3 82.8(5)
C40 P3 C9 C7 -165.0(4)
C34 P3 C9 C7 93.8(4)
Ru1 P3 C9 C7 -33.3(4)
C16 P1 C10 C15 123.8(4)
C6 P1 C10 C15 -130.8(4)
Ru1 P1 C10 C15 -6.9(5)
C16 P1 C10 C11 -51.9(5)
C6 P1 C10 C11 53.5(5)
Ru1 P1 C10 C11 177.4(4)
C15 C10 C11 C12 1.3(8)
P1 C10 C11 C12 177.1(5)
C10 C11 C12 C13 0.2(9)
C11 C12 C13 C14 -0.4(9)
C12 C13 C14 C15 -0.9(9)
C11 C10 C15 C14 -2.7(8)
P1 C10 C15 C14 -178.4(4)
C13 C14 C15 C10 2.5(8)
C10 P1 C16 C21 100.7(5)
C6 P1 C16 C21 -3.1(6)
Ru1 P1 C16 C21 -128.8(5)
C10 P1 C16 C17 -78.0(5)
C6 P1 C16 C17 178.2(4)
Ru1 P1 C16 C17 52.5(5)
C21 C16 C17 C18 1.5(9)
P1 C16 C17 C18 -179.7(5)
C16 C17 C18 C19 0.2(10)
C17 C18 C19 C20 -0.9(10)
C18 C19 C20 C21 -0.1(10)
C19 C20 C21 C16 1.8(9)
C17 C16 C21 C20 -2.4(8)
P1 C16 C21 C20 178.9(4)
C5 P5 C22 C27 10.0(6)
C28 P5 C22 C27 113.9(5)
Ru1 P5 C22 C27 -116.7(5)
C5 P5 C22 C23 -172.3(4)
C28 P5 C22 C23 -68.4(5)
Ru1 P5 C22 C23 61.0(5)
C27 C22 C23 C24 -0.8(9)
P5 C22 C23 C24 -178.7(5)
C22 C23 C24 C25 -0.4(10)
C23 C24 C25 C26 1.1(9)
C24 C25 C26 C27 -0.7(9)
C25 C26 C27 C22 -0.4(9)
C23 C22 C27 C26 1.2(8)
P5 C22 C27 C26 178.8(4)
C22 P5 C28 C33 -49.6(5)
C5 P5 C28 C33 55.2(5)
Ru1 P5 C28 C33 179.8(4)
C22 P5 C28 C29 126.9(5)
C5 P5 C28 C29 -128.3(4)
Ru1 P5 C28 C29 -3.7(5)
C33 C28 C29 C30 -0.8(8)
P5 C28 C29 C30 -177.4(4)
C28 C29 C30 C31 0.6(8)
C29 C30 C31 C32 -0.4(8)
C30 C31 C32 C33 0.4(8)
C31 C32 C33 C28 -0.7(8)
C29 C28 C33 C32 0.9(8)
P5 C28 C33 C32 177.4(4)
C40 P3 C34 C35 120.7(5)
C9 P3 C34 C35 -133.8(5)
Ru1 P3 C34 C35 -12.0(5)
C40 P3 C34 C39 -58.2(5)
C9 P3 C34 C39 47.3(5)
Ru1 P3 C34 C39 169.1(4)
C39 C34 C35 C36 -3.8(8)
P3 C34 C35 C36 177.3(4)
C34 C35 C36 C37 2.3(9)
C35 C36 C37 C38 0.8(9)
C36 C37 C38 C39 -2.2(10)
C37 C38 C39 C34 0.7(10)
C35 C34 C39 C38 2.3(9)
P3 C34 C39 C38 -178.8(5)
C9 P3 C40 C45 6.3(6)
C34 P3 C40 C45 110.2(5)
Ru1 P3 C40 C45 -118.8(5)
C9 P3 C40 C41 -174.1(5)
C34 P3 C40 C41 -70.1(5)
Ru1 P3 C40 C41 60.8(5)
C45 C40 C41 C42 1.9(9)
P3 C40 C41 C42 -177.8(5)
C40 C41 C42 C43 -0.8(11)
C41 C42 C43 C44 -1.6(11)
C42 C43 C44 C45 2.9(11)
C41 C40 C45 C44 -0.6(9)
P3 C40 C45 C44 179.0(5)
C43 C44 C45 C40 -1.8(10)
